data_1504508
loop_
_publ_author_name
'Deiseroth, Hans-J\"org'
'Granzhan, Anton'
'Ihmels, Heiko'
'Schlosser, Marc'
'Tian, Maoqun'

_publ_section_title
;
 Synthesis of 6-amino-3,4-dihydroisoquinolinium derivatives by
 ring-opening reactions of acridizinium ions.
;
_journal_issue 5
_journal_name_full 'Organic letters'
_journal_page_first 757
_journal_page_last 760
_journal_paper_doi 10.1021/ol702792r
_journal_volume 10
_journal_year 2008
_chemical_formula_sum 'C34 H38 Cl F N4 O4'
_chemical_formula_weight 621.13
_chemical_name_systematic
;
 ?
;
_space_group_IT_number 14
_symmetry_cell_setting monoclinic
_symmetry_space_group_name_Hall '-P 2ybc'
_symmetry_space_group_name_H-M 'P 1 21/c 1'
_atom_sites_solution_hydrogens geom
_atom_sites_solution_primary direct
_atom_sites_solution_secondary difmap
_audit_creation_method SHELXL-97
_cell_angle_alpha 90.00
_cell_angle_beta 111.72(3)
_cell_angle_gamma 90.00
_cell_formula_units_Z 4
_cell_length_a 12.433(3)
_cell_length_b 18.544(4)
_cell_length_c 14.831(3)
_cell_measurement_reflns_used 4781
_cell_measurement_temperature 153(2)
_cell_measurement_theta_max 28.7
_cell_measurement_theta_min 2.7
_cell_volume 3176.6(14)
_computing_cell_refinement 'STOE-IPDS (STOE & Cie, 1999)'
_computing_data_collection 'STOE-IPDS (STOE & Cie, 1999)'
_computing_data_reduction 'STOE-IPDS (STOE & Cie, 1999)'
_computing_molecular_graphics 'DIAMOND 3.1e (Brandenburg, 2007)'
_computing_publication_material 'SHELXL-97 (Sheldrick, 1997)'
_computing_structure_refinement 'SHELXL-97 (Sheldrick, 1997)'
_computing_structure_solution 'SHELXL-97 (Sheldrick, 1990)'
_diffrn_ambient_temperature 153(2)
_diffrn_measured_fraction_theta_full 0.864
_diffrn_measured_fraction_theta_max 0.864
_diffrn_measurement_device_type 'STOE IPDS'
_diffrn_measurement_method \j-scans
_diffrn_radiation_monochromator graphite
_diffrn_radiation_source 'fine-focus sealed tube'
_diffrn_radiation_type MoK\a
_diffrn_radiation_wavelength 0.71073
_diffrn_reflns_av_R_equivalents 0.0696
_diffrn_reflns_av_sigmaI/netI 0.1517
_diffrn_reflns_limit_h_max 17
_diffrn_reflns_limit_h_min -10
_diffrn_reflns_limit_k_max 25
_diffrn_reflns_limit_k_min -24
_diffrn_reflns_limit_l_max 20
_diffrn_reflns_limit_l_min -19
_diffrn_reflns_number 12849
_diffrn_reflns_theta_full 29.33
_diffrn_reflns_theta_max 29.33
_diffrn_reflns_theta_min 2.83
_exptl_absorpt_coefficient_mu 0.170
_exptl_absorpt_correction_type none
_exptl_crystal_colour yellow
_exptl_crystal_density_diffrn 1.299
_exptl_crystal_density_method 'not measured'
_exptl_crystal_description blade
_exptl_crystal_F_000 1312
_exptl_crystal_size_max 0.54
_exptl_crystal_size_mid 0.26
_exptl_crystal_size_min 0.10
_refine_diff_density_max 1.284
_refine_diff_density_min -0.528
_refine_diff_density_rms 0.066
_refine_ls_extinction_coef 0.0010(8)
_refine_ls_extinction_expression Fc^*^=kFc[1+0.001xFc^2^\l^3^/sin(2\q)]^-1/4^
_refine_ls_extinction_method SHELXL
_refine_ls_goodness_of_fit_ref 0.849
_refine_ls_hydrogen_treatment constr
_refine_ls_matrix_type full
_refine_ls_number_parameters 400
_refine_ls_number_reflns 7533
_refine_ls_number_restraints 0
_refine_ls_restrained_S_all 0.849
_refine_ls_R_factor_all 0.1711
_refine_ls_R_factor_gt 0.0704
_refine_ls_shift/su_max 0.001
_refine_ls_shift/su_mean 0.000
_refine_ls_structure_factor_coef Fsqd
_refine_ls_weighting_details 'calc w=1/[\s^2^(Fo^2^)+(0.1055P)^2^+0.0000P] where P=(Fo^2^+2Fc^2^)/3'
_refine_ls_weighting_scheme calc
_refine_ls_wR_factor_gt 0.1656
_refine_ls_wR_factor_ref 0.2048
_reflns_number_gt 3067
_reflns_number_total 7533
_reflns_threshold_expression >2sigma(I)
_cod_data_source_file ol702792r-file001.cif
_cod_data_source_block Ihmels
_cod_original_cell_volume 3176.6(11)
_cod_original_sg_symbol_H-M P21/c
_cod_database_code 1504508

loop_
_symmetry_equiv_pos_as_xyz
'x, y, z'
'-x, y+1/2, -z+1/2'
'-x, -y, -z'
'x, -y-1/2, z-1/2'

loop_
_atom_site_label
_atom_site_type_symbol
_atom_site_fract_x
_atom_site_fract_y
_atom_site_fract_z
_atom_site_U_iso_or_equiv
_atom_site_adp_type
_atom_site_occupancy
_atom_site_symmetry_multiplicity
_atom_site_calc_flag
_atom_site_refinement_flags
Cl1 Cl 0.24662(9) 0.59485(4) 0.41059(7) 0.0368(2) Uani 1 1 d .
O1 O 0.3209(3) 0.59618(15) 0.5122(2) 0.0528(8) Uani 1 1 d .
O2 O 0.2935(3) 0.54417(14) 0.3626(2) 0.0575(9) Uani 1 1 d .
O3 O 0.1362(4) 0.5715(2) 0.4040(3) 0.0835(13) Uani 1 1 d .
O4 O 0.2460(4) 0.66365(14) 0.3718(3) 0.0718(12) Uani 1 1 d .
N1 N 0.8088(3) 0.84974(13) 0.2471(2) 0.0306(7) Uani 1 1 d .
N2 N 0.7027(3) 0.70711(14) 0.4017(2) 0.0359(7) Uani 1 1 d .
N3 N 1.0181(3) 0.80986(15) 0.5060(2) 0.0356(7) Uani 1 1 d .
N4 N 1.2643(3) 0.81777(15) 0.1599(3) 0.0382(8) Uani 1 1 d .
H4 H 1.2813 0.8417 0.1156 0.046 Uiso 1 1 calc R
F1 F 0.7385(3) 0.53623(11) 0.06664(19) 0.0552(7) Uani 1 1 d .
C1 C 0.8708(3) 0.78477(15) 0.3005(2) 0.0281(7) Uani 1 1 d .
H1 H 0.8470 0.7777 0.3573 0.034 Uiso 1 1 calc R
C2 C 1.0026(3) 0.79623(15) 0.3406(2) 0.0286(7) Uani 1 1 d .
H2 H 1.0400 0.7478 0.3584 0.034 Uiso 1 1 calc R
C3 C 0.8583(4) 0.89293(16) 0.2039(3) 0.0330(8) Uani 1 1 d .
H3 H 0.8167 0.9344 0.1721 0.040 Uiso 1 1 calc R
C4 C 0.8639(4) 0.64049(17) 0.3883(3) 0.0343(8) Uani 1 1 d .
H4A H 0.9035 0.5937 0.4096 0.041 Uiso 1 1 calc R
H4B H 0.9170 0.6793 0.4247 0.041 Uiso 1 1 calc R
C5 C 0.6884(4) 0.85960(18) 0.2380(3) 0.0365(8) Uani 1 1 d .
H5A H 0.6596 0.8139 0.2553 0.044 Uiso 1 1 calc R
H5B H 0.6406 0.8706 0.1695 0.044 Uiso 1 1 calc R
C6 C 0.6736(4) 0.91889(18) 0.3012(4) 0.0463(11) Uani 1 1 d .
H6A H 0.7055 0.9643 0.2862 0.056 Uiso 1 1 calc R
H6B H 0.7177 0.9069 0.3701 0.056 Uiso 1 1 calc R
C7 C 0.5433(6) 0.9302(3) 0.2855(6) 0.093(3) Uani 1 1 d .
H7A H 0.4979 0.9312 0.2148 0.112 Uiso 1 1 calc R
H7B H 0.5170 0.8878 0.3124 0.112 Uiso 1 1 calc R
C8 C 0.5167(9) 0.9926(4) 0.3268(7) 0.117(3) Uani 1 1 d .
H8A H 0.5601 0.9923 0.3970 0.176 Uiso 1 1 calc R
H8B H 0.4335 0.9938 0.3138 0.176 Uiso 1 1 calc R
H8C H 0.5381 1.0354 0.2983 0.176 Uiso 1 1 calc R
C9 C 1.3375(4) 0.7572(2) 0.2051(4) 0.0493(11) Uani 1 1 d .
H9A H 1.2892 0.7175 0.2140 0.059 Uiso 1 1 calc R
H9B H 1.3927 0.7717 0.2700 0.059 Uiso 1 1 calc R
C10 C 1.4025(6) 0.7314(2) 0.1459(5) 0.074(2) Uani 1 1 d .
H10A H 1.4357 0.7740 0.1255 0.089 Uiso 1 1 calc R
H10B H 1.4683 0.7020 0.1883 0.089 Uiso 1 1 calc R
C11 C 1.3457(7) 0.6923(3) 0.0662(5) 0.0794(18) Uani 1 1 d .
H11A H 1.2864 0.7234 0.0193 0.095 Uiso 1 1 calc R
H11B H 1.3046 0.6526 0.0846 0.095 Uiso 1 1 calc R
C12 C 1.4224(9) 0.6592(5) 0.0143(7) 0.136(4) Uani 1 1 d .
H12A H 1.4734 0.6965 0.0054 0.204 Uiso 1 1 calc R
H12B H 1.3728 0.6402 -0.0491 0.204 Uiso 1 1 calc R
H12C H 1.4694 0.6200 0.0540 0.204 Uiso 1 1 calc R
C21 C 0.8328(3) 0.71801(16) 0.2367(3) 0.0300(8) Uani 1 1 d .
C22 C 0.8004(4) 0.72217(17) 0.1366(3) 0.0338(8) Uani 1 1 d .
H22 H 0.8004 0.7678 0.1076 0.041 Uiso 1 1 calc R
C23 C 0.7682(4) 0.66174(18) 0.0778(3) 0.0390(9) Uani 1 1 d .
H23 H 0.7453 0.6651 0.0093 0.047 Uiso 1 1 calc R
C24 C 0.7708(4) 0.59672(17) 0.1230(3) 0.0381(9) Uani 1 1 d .
C25 C 0.8039(4) 0.58963(17) 0.2212(3) 0.0375(9) Uani 1 1 d .
H25 H 0.8053 0.5434 0.2491 0.045 Uiso 1 1 calc R
C26 C 0.8356(3) 0.65024(16) 0.2804(3) 0.0310(8) Uani 1 1 d .
C31 C 1.0485(4) 0.84523(19) 0.5904(3) 0.0386(9) Uani 1 1 d .
H31 H 1.0351 0.8224 0.6426 0.046 Uiso 1 1 calc R
C32 C 1.0980(5) 0.9124(2) 0.6059(3) 0.0530(12) Uani 1 1 d .
H32 H 1.1183 0.9357 0.6670 0.064 Uiso 1 1 calc R
C33 C 1.1171(6) 0.9447(2) 0.5302(4) 0.0696(18) Uani 1 1 d .
H33 H 1.1498 0.9917 0.5378 0.084 Uiso 1 1 calc R
C34 C 1.0889(5) 0.9091(2) 0.4432(3) 0.0530(12) Uani 1 1 d .
H34 H 1.1034 0.9307 0.3908 0.064 Uiso 1 1 calc R
C35 C 1.0389(3) 0.84156(16) 0.4331(3) 0.0311(8) Uani 1 1 d .
C41 C 0.9678(3) 0.88166(16) 0.2020(3) 0.0306(8) Uani 1 1 d .
C42 C 1.0061(4) 0.91851(16) 0.1360(3) 0.0343(8) Uani 1 1 d .
H42 H 0.9615 0.9574 0.0990 0.041 Uiso 1 1 calc R
C43 C 1.1054(4) 0.89921(17) 0.1246(3) 0.0357(8) Uani 1 1 d .
H43 H 1.1300 0.9247 0.0801 0.043 Uiso 1 1 calc R
C44 C 1.1730(3) 0.84083(16) 0.1790(3) 0.0310(8) Uani 1 1 d .
C45 C 1.1418(3) 0.80855(16) 0.2526(3) 0.0297(7) Uani 1 1 d .
H45 H 1.1909 0.7734 0.2945 0.036 Uiso 1 1 calc R
C46 C 1.0410(3) 0.82805(15) 0.2632(3) 0.0284(7) Uani 1 1 d .
C51 C 0.7549(4) 0.64266(16) 0.4100(3) 0.0321(8) Uani 1 1 d .
C52 C 0.7089(4) 0.58070(19) 0.4346(3) 0.0474(11) Uani 1 1 d .
H52 H 0.7474 0.5357 0.4401 0.057 Uiso 1 1 calc R
C53 C 0.6074(5) 0.5852(2) 0.4508(4) 0.0536(12) Uani 1 1 d .
H53 H 0.5753 0.5433 0.4679 0.064 Uiso 1 1 calc R
C54 C 0.5522(4) 0.6508(2) 0.4420(3) 0.0480(11) Uani 1 1 d .
H54 H 0.4812 0.6554 0.4519 0.058 Uiso 1 1 calc R
C55 C 0.6046(4) 0.7098(2) 0.4183(3) 0.0424(10) Uani 1 1 d .
H55 H 0.5681 0.7554 0.4135 0.051 Uiso 1 1 calc R

loop_
_atom_site_aniso_label
_atom_site_aniso_U_11
_atom_site_aniso_U_22
_atom_site_aniso_U_33
_atom_site_aniso_U_23
_atom_site_aniso_U_13
_atom_site_aniso_U_12
Cl1 0.0421(6) 0.0354(4) 0.0350(5) -0.0024(4) 0.0168(5) -0.0064(4)
O1 0.059(3) 0.0639(16) 0.0340(15) -0.0044(13) 0.0156(17) 0.0042(14)
O2 0.076(3) 0.0513(15) 0.0530(19) -0.0191(13) 0.033(2) -0.0043(14)
O3 0.050(3) 0.112(3) 0.099(3) -0.022(2) 0.040(3) -0.033(2)
O4 0.097(4) 0.0424(15) 0.083(3) 0.0244(15) 0.041(3) 0.0132(16)
N1 0.0276(19) 0.0307(12) 0.0301(16) 0.0001(11) 0.0069(15) 0.0004(11)
N2 0.033(2) 0.0418(15) 0.0326(17) 0.0026(12) 0.0113(17) -0.0016(12)
N3 0.035(2) 0.0419(15) 0.0300(17) 0.0021(12) 0.0117(17) -0.0040(12)
N4 0.032(2) 0.0446(15) 0.0422(19) 0.0084(13) 0.0188(18) 0.0016(13)
F1 0.069(2) 0.0397(11) 0.0523(15) -0.0193(10) 0.0178(16) -0.0004(10)
C1 0.029(2) 0.0288(14) 0.0249(17) 0.0006(12) 0.0079(17) 0.0007(12)
C2 0.026(2) 0.0309(14) 0.0266(17) 0.0035(12) 0.0076(17) -0.0005(12)
C3 0.036(2) 0.0279(15) 0.0339(19) -0.0004(13) 0.0116(19) -0.0005(13)
C4 0.037(3) 0.0342(16) 0.0308(19) 0.0039(13) 0.0112(19) -0.0002(14)
C5 0.028(2) 0.0399(17) 0.041(2) 0.0019(15) 0.011(2) 0.0040(14)
C6 0.054(3) 0.0375(17) 0.062(3) -0.0063(17) 0.038(3) -0.0057(16)
C7 0.080(5) 0.075(3) 0.164(7) -0.041(4) 0.091(6) -0.024(3)
C8 0.071(7) 0.155(7) 0.112(7) -0.018(5) 0.018(6) 0.040(5)
C9 0.043(3) 0.048(2) 0.060(3) 0.0078(19) 0.023(3) 0.0085(17)
C10 0.089(5) 0.054(2) 0.116(5) 0.015(3) 0.079(5) 0.012(3)
C11 0.067(5) 0.093(4) 0.084(5) 0.008(3) 0.034(4) -0.003(3)
C12 0.126(9) 0.183(7) 0.144(8) -0.097(6) 0.103(8) -0.072(6)
C21 0.031(2) 0.0334(15) 0.0266(17) -0.0008(13) 0.0117(18) 0.0001(13)
C22 0.038(3) 0.0335(16) 0.0312(19) 0.0006(14) 0.0135(19) -0.0010(14)
C23 0.044(3) 0.0426(18) 0.029(2) -0.0040(15) 0.012(2) 0.0018(16)
C24 0.040(3) 0.0355(16) 0.038(2) -0.0099(15) 0.014(2) 0.0009(15)
C25 0.042(3) 0.0290(15) 0.040(2) -0.0002(14) 0.014(2) 0.0009(14)
C26 0.031(2) 0.0328(15) 0.0306(19) 0.0013(13) 0.0123(18) 0.0029(13)
C31 0.038(3) 0.0491(19) 0.0284(19) 0.0048(15) 0.012(2) -0.0037(16)
C32 0.068(4) 0.059(2) 0.031(2) -0.0102(18) 0.017(3) -0.022(2)
C33 0.105(5) 0.062(2) 0.043(3) -0.014(2) 0.029(3) -0.046(3)
C34 0.071(4) 0.054(2) 0.034(2) -0.0034(18) 0.020(3) -0.029(2)
C35 0.026(2) 0.0382(16) 0.0259(18) 0.0024(13) 0.0062(17) -0.0033(13)
C41 0.033(2) 0.0297(14) 0.0277(18) 0.0027(12) 0.0101(18) -0.0004(13)
C42 0.035(2) 0.0340(16) 0.0332(19) 0.0053(13) 0.0118(19) 0.0002(14)
C43 0.039(3) 0.0376(16) 0.0329(19) 0.0075(14) 0.0164(19) -0.0019(15)
C44 0.030(2) 0.0340(15) 0.0279(18) -0.0029(13) 0.0100(18) -0.0034(13)
C45 0.030(2) 0.0312(14) 0.0268(18) 0.0021(13) 0.0094(17) -0.0014(13)
C46 0.026(2) 0.0299(14) 0.0275(18) -0.0002(12) 0.0084(17) -0.0023(12)
C51 0.033(2) 0.0359(16) 0.0239(17) 0.0010(13) 0.0065(18) -0.0033(14)
C52 0.049(3) 0.0402(18) 0.057(3) 0.0093(17) 0.024(3) -0.0039(17)
C53 0.049(3) 0.053(2) 0.063(3) 0.010(2) 0.025(3) -0.0109(19)
C54 0.034(3) 0.070(2) 0.040(2) 0.0004(19) 0.014(2) -0.0127(19)
C55 0.036(3) 0.051(2) 0.040(2) 0.0017(17) 0.014(2) 0.0002(16)

loop_
_atom_type_symbol
_atom_type_description
_atom_type_scat_dispersion_real
_atom_type_scat_dispersion_imag
_atom_type_scat_source
C C 0.0033 0.0016 'International Tables Vol C Tables 4.2.6.8 and 6.1.1.4'
H H 0.0000 0.0000 'International Tables Vol C Tables 4.2.6.8 and 6.1.1.4'
N N 0.0061 0.0033 'International Tables Vol C Tables 4.2.6.8 and 6.1.1.4'
O O 0.0106 0.0060 'International Tables Vol C Tables 4.2.6.8 and 6.1.1.4'
F F 0.0171 0.0103 'International Tables Vol C Tables 4.2.6.8 and 6.1.1.4'
Cl Cl 0.1484 0.1585 'International Tables Vol C Tables 4.2.6.8 and 6.1.1.4'

loop_
_geom_angle_atom_site_label_1
_geom_angle_atom_site_label_2
_geom_angle_atom_site_label_3
_geom_angle
O4 Cl1 O3 113.2(3)
O4 Cl1 O2 109.67(18)
O3 Cl1 O2 109.4(2)
O4 Cl1 O1 108.5(2)
O3 Cl1 O1 107.9(2)
O2 Cl1 O1 108.0(2)
C3 N1 C5 121.8(3)
C3 N1 C1 120.6(3)
C5 N1 C1 117.4(3)
C55 N2 C51 117.4(3)
C35 N3 C31 117.9(3)
C44 N4 C9 126.0(3)
C44 N4 H4 117.0
C9 N4 H4 117.0
N1 C1 C21 110.2(3)
N1 C1 C2 111.2(3)
C21 C1 C2 113.2(3)
N1 C1 H1 107.3
C21 C1 H1 107.3
C2 C1 H1 107.3
C46 C2 C35 113.2(3)
C46 C2 C1 110.5(3)
C35 C2 C1 110.0(3)
C46 C2 H2 107.6
C35 C2 H2 107.6
C1 C2 H2 107.6
N1 C3 C41 124.0(3)
N1 C3 H3 118.0
C41 C3 H3 118.0
C51 C4 C26 110.3(3)
C51 C4 H4A 109.6
C26 C4 H4A 109.6
C51 C4 H4B 109.6
C26 C4 H4B 109.6
H4A C4 H4B 108.1
N1 C5 C6 113.0(3)
N1 C5 H5A 109.0
C6 C5 H5A 109.0
N1 C5 H5B 109.0
C6 C5 H5B 109.0
H5A C5 H5B 107.8
C5 C6 C7 111.4(4)
C5 C6 H6A 109.3
C7 C6 H6A 109.3
C5 C6 H6B 109.3
C7 C6 H6B 109.3
H6A C6 H6B 108.0
C8 C7 C6 116.3(6)
C8 C7 H7A 108.2
C6 C7 H7A 108.2
C8 C7 H7B 108.2
C6 C7 H7B 108.2
H7A C7 H7B 107.4
C7 C8 H8A 109.5
C7 C8 H8B 109.5
H8A C8 H8B 109.5
C7 C8 H8C 109.5
H8A C8 H8C 109.5
H8B C8 H8C 109.5
N4 C9 C10 111.4(4)
N4 C9 H9A 109.3
C10 C9 H9A 109.3
N4 C9 H9B 109.3
C10 C9 H9B 109.3
H9A C9 H9B 108.0
C11 C10 C9 118.2(6)
C11 C10 H10A 107.8
C9 C10 H10A 107.8
C11 C10 H10B 107.8
C9 C10 H10B 107.8
H10A C10 H10B 107.1
C10 C11 C12 115.4(7)
C10 C11 H11A 108.4
C12 C11 H11A 108.4
C10 C11 H11B 108.4
C12 C11 H11B 108.4
H11A C11 H11B 107.5
C11 C12 H12A 109.5
C11 C12 H12B 109.5
H12A C12 H12B 109.5
C11 C12 H12C 109.5
H12A C12 H12C 109.5
H12B C12 H12C 109.5
C22 C21 C26 119.3(3)
C22 C21 C1 121.3(3)
C26 C21 C1 119.4(3)
C23 C22 C21 122.0(3)
C23 C22 H22 119.0
C21 C22 H22 119.0
C24 C23 C22 117.0(3)
C24 C23 H23 121.5
C22 C23 H23 121.5
C25 C24 F1 118.5(3)
C25 C24 C23 123.2(3)
F1 C24 C23 118.2(3)
C24 C25 C26 119.9(3)
C24 C25 H25 120.1
C26 C25 H25 120.1
C25 C26 C21 118.6(3)
C25 C26 C4 118.0(3)
C21 C26 C4 123.2(3)
N3 C31 C32 123.9(3)
N3 C31 H31 118.1
C32 C31 H31 118.1
C33 C32 C31 117.6(4)
C33 C32 H32 121.2
C31 C32 H32 121.2
C32 C33 C34 119.9(4)
C32 C33 H33 120.1
C34 C33 H33 120.1
C33 C34 C35 119.1(3)
C33 C34 H34 120.5
C35 C34 H34 120.5
N3 C35 C34 121.6(3)
N3 C35 C2 113.7(3)
C34 C35 C2 124.6(3)
C3 C41 C42 121.7(3)
C3 C41 C46 119.5(3)
C42 C41 C46 118.6(3)
C43 C42 C41 121.0(3)
C43 C42 H42 119.5
C41 C42 H42 119.5
C42 C43 C44 120.3(3)
C42 C43 H43 119.9
C44 C43 H43 119.9
N4 C44 C45 121.5(3)
N4 C44 C43 119.4(3)
C45 C44 C43 119.0(3)
C46 C45 C44 120.0(3)
C46 C45 H45 120.0
C44 C45 H45 120.0
C45 C46 C41 120.5(3)
C45 C46 C2 122.9(3)
C41 C46 C2 116.6(3)
N2 C51 C52 121.9(4)
N2 C51 C4 116.5(3)
C52 C51 C4 121.6(3)
C53 C52 C51 119.3(4)
C53 C52 H52 120.3
C51 C52 H52 120.3
C52 C53 C54 119.6(4)
C52 C53 H53 120.2
C54 C53 H53 120.2
C53 C54 C55 117.2(4)
C53 C54 H54 121.4
C55 C54 H54 121.4
N2 C55 C54 124.5(4)
N2 C55 H55 117.7
C54 C55 H55 117.7

loop_
_geom_bond_atom_site_label_1
_geom_bond_atom_site_label_2
_geom_bond_distance
Cl1 O4 1.399(3)
Cl1 O3 1.408(4)
Cl1 O2 1.427(3)
Cl1 O1 1.447(3)
N1 C3 1.312(4)
N1 C5 1.464(5)
N1 C1 1.491(4)
N2 C55 1.331(5)
N2 C51 1.343(5)
N3 C35 1.337(4)
N3 C31 1.338(5)
N4 C44 1.339(5)
N4 C9 1.445(5)
N4 H4 0.8800
F1 C24 1.368(4)
C1 C21 1.523(4)
C1 C2 1.537(5)
C1 H1 1.0000
C2 C46 1.517(4)
C2 C35 1.528(5)
C2 H2 1.0000
C3 C41 1.388(5)
C3 H3 0.9500
C4 C51 1.506(5)
C4 C26 1.517(5)
C4 H4A 0.9900
C4 H4B 0.9900
C5 C6 1.499(5)
C5 H5A 0.9900
C5 H5B 0.9900
C6 C7 1.564(8)
C6 H6A 0.9900
C6 H6B 0.9900
C7 C8 1.405(8)
C7 H7A 0.9900
C7 H7B 0.9900
C8 H8A 0.9800
C8 H8B 0.9800
C8 H8C 0.9800
C9 C10 1.476(6)
C9 H9A 0.9900
C9 H9B 0.9900
C10 C11 1.343(9)
C10 H10A 0.9900
C10 H10B 0.9900
C11 C12 1.556(8)
C11 H11A 0.9900
C11 H11B 0.9900
C12 H12A 0.9800
C12 H12B 0.9800
C12 H12C 0.9800
C21 C22 1.389(5)
C21 C26 1.408(4)
C22 C23 1.385(5)
C22 H22 0.9500
C23 C24 1.374(5)
C23 H23 0.9500
C24 C25 1.366(5)
C25 C26 1.390(5)
C25 H25 0.9500
C31 C32 1.370(5)
C31 H31 0.9500
C32 C33 1.369(6)
C32 H32 0.9500
C33 C34 1.374(6)
C33 H33 0.9500
C34 C35 1.382(5)
C34 H34 0.9500
C41 C42 1.414(4)
C41 C46 1.424(5)
C42 C43 1.354(5)
C42 H42 0.9500
C43 C44 1.424(5)
C43 H43 0.9500
C44 C45 1.418(4)
C45 C46 1.368(5)
C45 H45 0.9500
C51 C52 1.390(5)
C52 C53 1.372(6)
C52 H52 0.9500
C53 C54 1.380(6)
C53 H53 0.9500
C54 C55 1.384(5)
C54 H54 0.9500
C55 H55 0.9500

loop_
_geom_torsion_atom_site_label_1
_geom_torsion_atom_site_label_2
_geom_torsion_atom_site_label_3
_geom_torsion_atom_site_label_4
_geom_torsion
C3 N1 C1 C21 -97.9(4)
C5 N1 C1 C21 77.0(4)
C3 N1 C1 C2 28.5(4)
C5 N1 C1 C2 -156.5(3)
N1 C1 C2 C46 -46.8(3)
C21 C1 C2 C46 78.0(3)
N1 C1 C2 C35 78.9(3)
C21 C1 C2 C35 -156.3(3)
C5 N1 C3 C41 -173.1(3)
C1 N1 C3 C41 1.6(5)
C3 N1 C5 C6 -78.1(4)
C1 N1 C5 C6 107.0(3)
N1 C5 C6 C7 177.2(4)
C5 C6 C7 C8 -168.5(6)
C44 N4 C9 C10 160.4(5)
N4 C9 C10 C11 -76.0(6)
C9 C10 C11 C12 -173.0(6)
N1 C1 C21 C22 31.9(5)
C2 C1 C21 C22 -93.4(4)
N1 C1 C21 C26 -151.1(3)
C2 C1 C21 C26 83.6(4)
C26 C21 C22 C23 1.5(6)
C1 C21 C22 C23 178.5(4)
C21 C22 C23 C24 -0.8(6)
C22 C23 C24 C25 -0.4(6)
C22 C23 C24 F1 179.5(4)
F1 C24 C25 C26 -179.0(4)
C23 C24 C25 C26 0.8(7)
C24 C25 C26 C21 -0.1(6)
C24 C25 C26 C4 175.9(4)
C22 C21 C26 C25 -1.0(6)
C1 C21 C26 C25 -178.1(4)
C22 C21 C26 C4 -176.8(4)
C1 C21 C26 C4 6.1(5)
C51 C4 C26 C25 -84.9(4)
C51 C4 C26 C21 90.9(4)
C35 N3 C31 C32 1.1(7)
N3 C31 C32 C33 0.0(8)
C31 C32 C33 C34 -1.2(9)
C32 C33 C34 C35 1.4(9)
C31 N3 C35 C34 -0.9(6)
C31 N3 C35 C2 179.1(3)
C33 C34 C35 N3 -0.4(8)
C33 C34 C35 C2 179.6(5)
C46 C2 C35 N3 -172.3(3)
C1 C2 C35 N3 63.5(4)
C46 C2 C35 C34 7.7(6)
C1 C2 C35 C34 -116.5(4)
N1 C3 C41 C42 164.0(3)
N1 C3 C41 C46 -11.4(5)
C3 C41 C42 C43 -169.8(4)
C46 C41 C42 C43 5.7(6)
C41 C42 C43 C44 0.3(6)
C9 N4 C44 C45 3.4(6)
C9 N4 C44 C43 -176.7(4)
C42 C43 C44 N4 173.2(4)
C42 C43 C44 C45 -6.8(6)
N4 C44 C45 C46 -172.8(3)
C43 C44 C45 C46 7.2(5)
C44 C45 C46 C41 -1.2(5)
C44 C45 C46 C2 -179.6(3)
C3 C41 C46 C45 170.3(3)
C42 C41 C46 C45 -5.3(5)
C3 C41 C46 C2 -11.2(5)
C42 C41 C46 C2 173.2(3)
C35 C2 C46 C45 94.1(4)
C1 C2 C46 C45 -141.9(3)
C35 C2 C46 C41 -84.3(4)
C1 C2 C46 C41 39.6(4)
C55 N2 C51 C52 0.2(6)
C55 N2 C51 C4 178.4(4)
C26 C4 C51 N2 -71.0(4)
C26 C4 C51 C52 107.2(4)
N2 C51 C52 C53 0.0(7)
C4 C51 C52 C53 -178.0(4)
C51 C52 C53 C54 0.3(8)
C52 C53 C54 C55 -1.0(7)
C51 N2 C55 C54 -1.0(6)
C53 C54 C55 N2 1.3(7)
